data_7214088
loop_
_publ_author_name
'Aaker\"oy, Christer B.'
'Wijethunga, Tharanga K.'
'Desper, John'

_publ_section_title
;
 Constructing molecular polygons using halogen bonding and bifurcated
 N-oxides
;
_journal_issue 1
_journal_name_full CrystEngComm
_journal_page_first 28
_journal_paper_doi 10.1039/c3ce41887a
_journal_volume 16
_journal_year 2014
_chemical_formula_moiety
;
(C5 H5 N O) (C6 F3 I3)
;
_chemical_formula_sum 'C11 H5 F3 I3 N O'
_chemical_formula_weight 604.86
_chemical_name_systematic
;
TW-6-27 pyridine N-oxide, 1,3,5-F3-2,4,6-I3-benzene
;
_space_group_IT_number 14
_symmetry_cell_setting monoclinic
_symmetry_space_group_name_Hall '-P 2yn'
_symmetry_space_group_name_H-M 'P 1 21/n 1'
_atom_sites_solution_hydrogens geom
_atom_sites_solution_primary direct
_atom_sites_solution_secondary difmap
_audit_creation_method SHELXL-97
_cell_angle_alpha 90.00
_cell_angle_beta 97.536(3)
_cell_angle_gamma 90.00
_cell_formula_units_Z 4
_cell_length_a 12.4824(12)
_cell_length_b 7.3041(7)
_cell_length_c 15.4872(16)
_cell_measurement_reflns_used 9938
_cell_measurement_temperature 120(2)
_cell_measurement_theta_max 32.53
_cell_measurement_theta_min 2.25
_cell_volume 1399.8(2)
_computing_cell_refinement 'Bruker SAINT'
_computing_data_collection 'Bruker APEX2'
_computing_data_reduction 'Bruker SAINT'
_computing_molecular_graphics 'Bruker SHELXTL'
_computing_publication_material 'Bruker SHELXTL'
_computing_structure_refinement 'SHELXL-97 (Sheldrick, 2008)'
_computing_structure_solution 'SHELXS-97 (Sheldrick, 2008)'
_diffrn_ambient_temperature 120(2)
_diffrn_measured_fraction_theta_full 0.993
_diffrn_measured_fraction_theta_max 0.903
_diffrn_measurement_device_type 'Bruker APEX-II CCD'
_diffrn_measurement_method '\f and \w scans'
_diffrn_radiation_monochromator graphite
_diffrn_radiation_source 'fine-focus sealed tube'
_diffrn_radiation_type MoK\a
_diffrn_radiation_wavelength 0.71073
_diffrn_reflns_av_R_equivalents 0.0372
_diffrn_reflns_av_sigmaI/netI 0.0340
_diffrn_reflns_limit_h_max 16
_diffrn_reflns_limit_h_min -18
_diffrn_reflns_limit_k_max 10
_diffrn_reflns_limit_k_min -11
_diffrn_reflns_limit_l_max 21
_diffrn_reflns_limit_l_min -22
_diffrn_reflns_number 13950
_diffrn_reflns_theta_full 30.00
_diffrn_reflns_theta_max 32.54
_diffrn_reflns_theta_min 2.25
_exptl_absorpt_coefficient_mu 6.723
_exptl_absorpt_correction_T_max 0.3775
_exptl_absorpt_correction_T_min 0.1559
_exptl_absorpt_correction_type multi-scan
_exptl_absorpt_process_details SADABS
_exptl_crystal_colour colourless
_exptl_crystal_density_diffrn 2.870
_exptl_crystal_density_method 'not measured'
_exptl_crystal_description plate
_exptl_crystal_F_000 1088
_exptl_crystal_size_max 0.44
_exptl_crystal_size_mid 0.34
_exptl_crystal_size_min 0.18
_refine_diff_density_max 0.854
_refine_diff_density_min -1.792
_refine_diff_density_rms 0.247
_refine_ls_extinction_method none
_refine_ls_goodness_of_fit_ref 1.210
_refine_ls_hydrogen_treatment constr
_refine_ls_matrix_type full
_refine_ls_number_parameters 172
_refine_ls_number_reflns 4568
_refine_ls_number_restraints 0
_refine_ls_restrained_S_all 1.210
_refine_ls_R_factor_all 0.0267
_refine_ls_R_factor_gt 0.0249
_refine_ls_shift/su_max 0.001
_refine_ls_shift/su_mean 0.000
_refine_ls_structure_factor_coef Fsqd
_refine_ls_weighting_details 'calc w=1/[\s^2^(Fo^2^)+(0.0150P)^2^+1.5000P] where P=(Fo^2^+2Fc^2^)/3'
_refine_ls_weighting_scheme calc
_refine_ls_wR_factor_gt 0.0578
_refine_ls_wR_factor_ref 0.0586
_reflns_number_gt 4343
_reflns_number_total 4568
_reflns_threshold_expression >2sigma(I)
_cod_data_source_file c3ce41887a.txt
_cod_data_source_block tw1239mA4D3
_cod_depositor_comments
;
The following automatic conversions were performed:

'_symmetry_cell_setting' value 'Monoclinic' changed to 'monoclinic'
according to
/usr/data/users/saulius/automatic-downloads/current/RSC/lib/dictionaries/cif_core.dic
dictionary named 'cif_core.dic' version 2.4.2 from 2011-04-26.

Automatic conversion script
Id: cif_fix_values 2281 2013-09-26 08:29:07Z andrius 
;
_cod_original_sg_symbol_H-M P2(1)/n
_cod_database_code 7214088

loop_
_symmetry_equiv_pos_as_xyz
'x, y, z'
'-x+1/2, y+1/2, -z+1/2'
'-x, -y, -z'
'x-1/2, -y-1/2, z-1/2'

loop_
_atom_site_label
_atom_site_type_symbol
_atom_site_fract_x
_atom_site_fract_y
_atom_site_fract_z
_atom_site_U_iso_or_equiv
_atom_site_adp_type
_atom_site_occupancy
_atom_site_symmetry_multiplicity
_atom_site_calc_flag
_atom_site_refinement_flags
N11 N 0.44356(19) 0.6359(3) 0.36734(15) 0.0144(4) Uani 1 1 d .
O11 O 0.42238(16) 0.4574(3) 0.36058(13) 0.0178(4) Uani 1 1 d .
C12 C 0.3680(2) 0.7579(4) 0.33838(19) 0.0195(5) Uani 1 1 d .
H12 H 0.2990 0.7173 0.3122 0.023 Uiso 1 1 calc R
C13 C 0.3891(2) 0.9418(4) 0.3461(2) 0.0221(6) Uani 1 1 d .
H13 H 0.3343 1.0279 0.3261 0.026 Uiso 1 1 calc R
C14 C 0.4895(3) 1.0025(4) 0.38265(19) 0.0229(6) Uani 1 1 d .
H14 H 0.5047 1.1297 0.3884 0.028 Uiso 1 1 calc R
C15 C 0.5675(3) 0.8735(4) 0.4108(2) 0.0262(6) Uani 1 1 d .
H15 H 0.6377 0.9113 0.4355 0.031 Uiso 1 1 calc R
C16 C 0.5427(2) 0.6897(4) 0.4029(2) 0.0209(5) Uani 1 1 d .
H16 H 0.5959 0.6008 0.4225 0.025 Uiso 1 1 calc R
C21 C 0.4658(2) 0.2993(3) 0.06417(17) 0.0139(4) Uani 1 1 d .
I21 I 0.452073(13) 0.36631(2) 0.193651(11) 0.01395(5) Uani 1 1 d .
C22 C 0.5637(2) 0.2506(3) 0.03737(17) 0.0144(4) Uani 1 1 d .
F22 F 0.65253(13) 0.2557(3) 0.09614(11) 0.0208(3) Uani 1 1 d .
C23 C 0.5732(2) 0.1971(3) -0.04686(17) 0.0142(4) Uani 1 1 d .
I23 I 0.722438(13) 0.13158(2) -0.085752(11) 0.01440(5) Uani 1 1 d .
C24 C 0.4798(2) 0.1910(4) -0.10518(17) 0.0144(4) Uani 1 1 d .
F24 F 0.48605(14) 0.1357(2) -0.18686(11) 0.0192(3) Uani 1 1 d .
C25 C 0.3801(2) 0.2403(3) -0.08340(17) 0.0142(4) Uani 1 1 d .
I25 I 0.242481(14) 0.22730(3) -0.174351(12) 0.02081(5) Uani 1 1 d .
C26 C 0.3761(2) 0.2970(3) 0.00126(18) 0.0143(4) Uani 1 1 d .
F26 F 0.28060(13) 0.3490(2) 0.02376(11) 0.0186(3) Uani 1 1 d .

loop_
_atom_site_aniso_label
_atom_site_aniso_U_11
_atom_site_aniso_U_22
_atom_site_aniso_U_33
_atom_site_aniso_U_23
_atom_site_aniso_U_13
_atom_site_aniso_U_12
N11 0.0173(10) 0.0148(10) 0.0114(10) -0.0016(7) 0.0035(8) 0.0003(7)
O11 0.0201(9) 0.0143(8) 0.0192(9) -0.0025(7) 0.0040(7) -0.0029(7)
C12 0.0145(11) 0.0233(13) 0.0211(13) 0.0040(11) 0.0040(10) 0.0020(9)
C13 0.0216(13) 0.0212(13) 0.0241(14) 0.0037(11) 0.0058(11) 0.0034(10)
C14 0.0339(15) 0.0167(12) 0.0187(13) -0.0008(10) 0.0055(12) -0.0033(11)
C15 0.0269(14) 0.0215(14) 0.0277(16) -0.0017(11) -0.0052(12) -0.0071(11)
C16 0.0194(12) 0.0174(12) 0.0237(14) 0.0000(11) -0.0052(10) 0.0021(10)
C21 0.0164(11) 0.0141(10) 0.0113(11) 0.0001(9) 0.0018(9) 0.0000(9)
I21 0.01625(8) 0.01431(8) 0.01127(8) -0.00062(5) 0.00172(6) -0.00042(5)
C22 0.0162(11) 0.0152(11) 0.0113(11) 0.0000(9) 0.0000(9) -0.0007(9)
F22 0.0145(7) 0.0309(9) 0.0159(8) -0.0031(7) -0.0019(6) 0.0017(6)
C23 0.0145(10) 0.0146(11) 0.0140(11) -0.0001(9) 0.0037(9) 0.0000(9)
I23 0.01284(8) 0.01529(8) 0.01524(9) 0.00028(5) 0.00245(6) 0.00065(5)
C24 0.0168(11) 0.0128(10) 0.0134(11) -0.0012(9) 0.0015(9) -0.0005(9)
F24 0.0182(7) 0.0260(9) 0.0133(8) -0.0052(6) 0.0021(6) 0.0015(6)
C25 0.0145(10) 0.0147(10) 0.0129(11) -0.0001(9) 0.0002(9) -0.0004(8)
I25 0.01661(8) 0.02687(10) 0.01726(9) -0.00201(7) -0.00413(6) 0.00266(6)
C26 0.0133(10) 0.0144(11) 0.0158(12) 0.0008(9) 0.0040(9) 0.0012(8)
F26 0.0134(7) 0.0247(8) 0.0181(8) -0.0007(6) 0.0034(6) 0.0044(6)

loop_
_atom_type_symbol
_atom_type_description
_atom_type_scat_dispersion_real
_atom_type_scat_dispersion_imag
_atom_type_scat_source
C C 0.0033 0.0016 'International Tables Vol C Tables 4.2.6.8 and 6.1.1.4'
H H 0.0000 0.0000 'International Tables Vol C Tables 4.2.6.8 and 6.1.1.4'
N N 0.0061 0.0033 'International Tables Vol C Tables 4.2.6.8 and 6.1.1.4'
O O 0.0106 0.0060 'International Tables Vol C Tables 4.2.6.8 and 6.1.1.4'
F F 0.0171 0.0103 'International Tables Vol C Tables 4.2.6.8 and 6.1.1.4'
I I -0.4742 1.8119 'International Tables Vol C Tables 4.2.6.8 and 6.1.1.4'

loop_
_geom_angle_atom_site_label_1
_geom_angle_atom_site_label_2
_geom_angle_atom_site_label_3
_geom_angle
_geom_angle_site_symmetry_3
O11 N11 C12 120.3(2) .
O11 N11 C16 118.7(2) .
C12 N11 C16 121.0(2) .
N11 O11 I21 105.17(14) .
N11 C12 C13 120.5(3) .
N11 C12 H12 119.8 .
C13 C12 H12 119.8 .
C12 C13 C14 120.3(3) .
C12 C13 H13 119.8 .
C14 C13 H13 119.8 .
C13 C14 C15 118.3(3) .
C13 C14 H14 120.8 .
C15 C14 H14 120.8 .
C16 C15 C14 119.7(3) .
C16 C15 H15 120.2 .
C14 C15 H15 120.2 .
N11 C16 C15 120.3(3) .
N11 C16 H16 119.9 .
C15 C16 H16 119.9 .
C26 C21 C22 116.7(2) .
C26 C21 I21 121.11(17) .
C22 C21 I21 122.2(2) .
C21 I21 O11 176.90(8) .
C21 I21 I25 105.57(7) 4_666
O11 I21 I25 77.52(4) 4_666
F22 C22 C23 118.9(2) .
F22 C22 C21 118.2(2) .
C23 C22 C21 122.9(2) .
C24 C23 C22 117.2(2) .
C24 C23 I23 120.92(18) .
C22 C23 I23 121.9(2) .
C23 I23 O11 179.54(9) 4_665
F24 C24 C25 118.4(2) .
F24 C24 C23 118.6(2) .
C25 C24 C23 123.0(2) .
C24 C25 C26 117.1(2) .
C24 C25 I25 120.99(19) .
C26 C25 I25 121.88(18) .
F26 C26 C25 118.4(2) .
F26 C26 C21 118.6(2) .
C25 C26 C21 123.0(2) .

loop_
_geom_bond_atom_site_label_1
_geom_bond_atom_site_label_2
_geom_bond_distance
_geom_bond_site_symmetry_2
N11 O11 1.332(3) .
N11 C12 1.332(4) .
N11 C16 1.346(4) .
O11 I21 2.7413(19) .
C12 C13 1.371(4) .
C12 H12 0.9500 .
C13 C14 1.379(4) .
C13 H13 0.9500 .
C14 C15 1.383(5) .
C14 H14 0.9500 .
C15 C16 1.379(4) .
C15 H15 0.9500 .
C16 H16 0.9500 .
C21 C26 1.384(4) .
C21 C22 1.387(3) .
C21 I21 2.093(2) .
I21 I25 3.9804(4) 4_666
C22 F22 1.340(3) .
C22 C23 1.382(3) .
C23 C24 1.379(4) .
C23 I23 2.087(2) .
I23 O11 2.8082(19) 4_665
C24 F24 1.340(3) .
C24 C25 1.379(3) .
C25 C26 1.382(4) .
C25 I25 2.076(3) .
C26 F26 1.340(3) .

loop_
_geom_torsion_atom_site_label_1
_geom_torsion_atom_site_label_2
_geom_torsion_atom_site_label_3
_geom_torsion_atom_site_label_4
_geom_torsion
_geom_torsion_site_symmetry_4
C12 N11 O11 I21 82.4(2) .
C16 N11 O11 I21 -96.8(2) .
O11 N11 C12 C13 179.3(2) .
C16 N11 C12 C13 -1.5(4) .
N11 C12 C13 C14 1.1(4) .
C12 C13 C14 C15 0.2(4) .
C13 C14 C15 C16 -0.9(5) .
O11 N11 C16 C15 179.9(3) .
C12 N11 C16 C15 0.7(4) .
C14 C15 C16 N11 0.5(5) .
C26 C21 I21 O11 -2.4(16) .
C22 C21 I21 O11 179(31) .
C26 C21 I21 I25 173.02(19) 4_666
C22 C21 I21 I25 -5.3(2) 4_666
N11 O11 I21 C21 -92.9(15) .
N11 O11 I21 I25 91.60(15) 4_666
C26 C21 C22 F22 178.4(2) .
I21 C21 C22 F22 -3.2(3) .
C26 C21 C22 C23 -1.8(4) .
I21 C21 C22 C23 176.64(19) .
F22 C22 C23 C24 179.0(2) .
C21 C22 C23 C24 -0.8(4) .
F22 C22 C23 I23 -1.8(3) .
C21 C22 C23 I23 178.33(19) .
C24 C23 I23 O11 -4(11) 4_665
C22 C23 I23 O11 177(100) 4_665
C22 C23 C24 F24 -178.5(2) .
I23 C23 C24 F24 2.3(3) .
C22 C23 C24 C25 1.9(4) .
I23 C23 C24 C25 -177.2(2) .
F24 C24 C25 C26 -179.9(2) .
C23 C24 C25 C26 -0.3(4) .
F24 C24 C25 I25 0.5(3) .
C23 C24 C25 I25 -179.86(19) .
C24 C25 C26 F26 178.8(2) .
I25 C25 C26 F26 -1.7(3) .
C24 C25 C26 C21 -2.5(4) .
I25 C25 C26 C21 177.06(19) .
C22 C21 C26 F26 -177.8(2) .
I21 C21 C26 F26 3.8(3) .
C22 C21 C26 C25 3.5(4) .
I21 C21 C26 C25 -175.0(2) .
